data_2207474
loop_
_publ_author_name
'Shujiang Tu'
'Jinpeng Zhang'
'Xiaotong Zhu'
'Jianing Xu'
'Qian Wang'

_publ_section_title
10-Amino-9-(4-chlorophenyl)-3,3,6,6-tetramethyl-3,4,5,6,9,10-hexahydroacridine-1,8(2<i>H</i>,7<i>H</i>)-dione
_journal_coeditor_code CF6472
_journal_issue 12
_journal_name_full 'Acta Crystallographica Section E'
_journal_page_first o4082
_journal_page_last o4084
_journal_paper_doi 10.1107/S1600536805036482
_journal_volume 61
_journal_year 2005
_chemical_formula_iupac 'C23 H27 Cl N2 O2'
_chemical_formula_moiety 'C23 H27 Cl N2 O2'
_chemical_formula_sum 'C23 H27 Cl N2 O2'
_chemical_formula_weight 398.92
_chemical_melting_point 550.5(5)
_chemical_name_systematic
;
10-Amino-9-(4-chlorophenyl)-3,3,6,6-tetramethyl-3,4,5,6,9,10-
hexahydroacridine-1,8(2H,7H)-dione
;
_space_group_IT_number 2
_symmetry_cell_setting triclinic
_symmetry_space_group_name_Hall '-P 1'
_symmetry_space_group_name_H-M 'P -1'
_atom_sites_solution_hydrogens geom
_atom_sites_solution_primary direct
_atom_sites_solution_secondary difmap
_cell_angle_alpha 70.148(3)
_cell_angle_beta 84.255(4)
_cell_angle_gamma 74.874(4)
_cell_formula_units_Z 2
_cell_length_a 8.8057(18)
_cell_length_b 11.211(2)
_cell_length_c 12.097(3)
_cell_measurement_reflns_used 1226
_cell_measurement_temperature 298(2)
_cell_measurement_theta_max 27.449
_cell_measurement_theta_min 2.719
_cell_volume 1084.3(4)
_computing_cell_refinement 'SAINT (Bruker, 1998)'
_computing_data_collection 'SMART (Bruker, 1998)'
_computing_data_reduction SAINT
_computing_molecular_graphics 'SHELXTL (Bruker, 1999)'
_computing_publication_material SHELXTL
_computing_structure_refinement 'SHELXL97 (Sheldrick, 1997)'
_computing_structure_solution 'SHELXS97 (Sheldrick, 1997)'
_diffrn_ambient_temperature 298(2)
_diffrn_measured_fraction_theta_full 0.898
_diffrn_measured_fraction_theta_max 0.923
_diffrn_measurement_device_type 'Bruker SMART CCD area-detector'
_diffrn_measurement_method '\f and \w'
_diffrn_radiation_monochromator graphite
_diffrn_radiation_source 'fine-focus sealed tube'
_diffrn_radiation_type MoK\a
_diffrn_radiation_wavelength 0.71073
_diffrn_reflns_av_R_equivalents 0.0566
_diffrn_reflns_av_sigmaI/netI 0.1665
_diffrn_reflns_limit_h_max 7
_diffrn_reflns_limit_h_min -10
_diffrn_reflns_limit_k_max 10
_diffrn_reflns_limit_k_min -13
_diffrn_reflns_limit_l_max 14
_diffrn_reflns_limit_l_min -14
_diffrn_reflns_number 4387
_diffrn_reflns_theta_full 25.02
_diffrn_reflns_theta_max 25.02
_diffrn_reflns_theta_min 1.79
_diffrn_standards_number 0
_exptl_absorpt_coefficient_mu 0.196
_exptl_absorpt_correction_T_max 0.985
_exptl_absorpt_correction_T_min 0.947
_exptl_absorpt_correction_type multi-scan
_exptl_absorpt_process_details '(SADABS; Sheldrick, 1996)'
_exptl_crystal_colour yellow
_exptl_crystal_density_diffrn 1.222
_exptl_crystal_density_method 'not measured'
_exptl_crystal_description chunk
_exptl_crystal_F_000 424
_exptl_crystal_size_max 0.28
_exptl_crystal_size_mid 0.21
_exptl_crystal_size_min 0.08
_refine_diff_density_max 0.309
_refine_diff_density_min -0.306
_refine_ls_extinction_method none
_refine_ls_goodness_of_fit_ref 1.004
_refine_ls_hydrogen_treatment constr
_refine_ls_matrix_type full
_refine_ls_number_parameters 253
_refine_ls_number_reflns 3322
_refine_ls_number_restraints 0
_refine_ls_restrained_S_all 1.004
_refine_ls_R_factor_all 0.1926
_refine_ls_R_factor_gt 0.0779
_refine_ls_shift/su_max 0.000
_refine_ls_shift/su_mean 0.000
_refine_ls_structure_factor_coef Fsqd
_refine_ls_weighting_details 'calc w = 1/[\s^2^(Fo^2^)+(0.0434P)^2^] where P = (Fo^2^+2Fc^2^)/3'
_refine_ls_weighting_scheme calc
_refine_ls_wR_factor_gt 0.1346
_refine_ls_wR_factor_ref 0.1701
_reflns_number_gt 2330
_reflns_number_total 3322
_reflns_threshold_expression I>2\s(I)
_cod_data_source_file cf6472.cif
_cod_data_source_block I
_cod_depositor_comments
;
The following automatic conversions were performed:
'_symmetry_cell_setting' value 'Triclinic' changed to 'triclinic'
according to '/home/saulius/struct/CIF-dictionaries/cif_core.dic'
dictionary named 'cif_core.dic' version 2.4.1 from 2010-06-29.

Automatic conversion script
Id: cif_fix_enum 1527 2010-12-29 10:47:43Z saulius 

The following automatic conversions were performed:

'_chemical_melting_point' value '550-551' was changed to '550.5(5)' -
the average value was taken and precision was estimated.

Automatic conversion script
Id: cif_fix_values 1646 2011-03-28 12:23:43Z adriana 

The following automatic conversions were performed:

'_chemical_melting_point' value '550-551' was changed to '550.5(5)' -
the average value was taken and precision was
estimated.

'_symmetry_cell_setting' value 'Triclinic' changed to
'triclinic' according to
/home/saulius/struct/CIF-dictionaries/cif_core.dic dictionary named
'cif_core.dic' version 2.4.1 from 2010-06-29.

Automatic conversion script
Id: cif_fix_values 1715 2011-07-08 13:25:40Z adriana 
;
_cod_original_cell_volume 1084.2(4)
_cod_database_code 2207474
_cod_database_fobs_code 2207474

loop_
_symmetry_equiv_pos_as_xyz
'x, y, z'
'-x, -y, -z'

loop_
_atom_site_label
_atom_site_fract_x
_atom_site_fract_y
_atom_site_fract_z
_atom_site_U_iso_or_equiv
_atom_site_adp_type
_atom_site_calc_flag
_atom_site_refinement_flags
_atom_site_occupancy
_atom_site_type_symbol
Cl1 0.46158(18) 1.07869(14) 0.84224(12) 0.0648(5) Uani d . 1 Cl
N1 1.0730(4) 0.4533(4) 0.7612(3) 0.0330(10) Uani d . 1 N
N2 1.2242(4) 0.3665(4) 0.7984(3) 0.0566(14) Uani d . 1 N
H2A 1.3053 0.3751 0.7532 0.068 Uiso calc R 1 H
H2B 1.2335 0.3061 0.8658 0.068 Uiso calc R 1 H
O1 0.7659(4) 0.7494(4) 0.4338(3) 0.0627(12) Uani d . 1 O
O2 0.5176(4) 0.4766(4) 0.7915(3) 0.0594(11) Uani d . 1 O
C1 1.0578(5) 0.5517(5) 0.6515(4) 0.0337(12) Uani d . 1 C
C2 1.2103(6) 0.5781(5) 0.5866(4) 0.0481(15) Uani d . 1 C
H2C 1.2524 0.5134 0.5477 0.058 Uiso calc R 1 H
H2D 1.2869 0.5677 0.6436 0.058 Uiso calc R 1 H
C3 1.1885(6) 0.7155(5) 0.4945(4) 0.0468(15) Uani d . 1 C
C4 1.0455(6) 0.7376(5) 0.4176(4) 0.0494(15) Uani d . 1 C
H4A 1.0206 0.8281 0.3671 0.059 Uiso calc R 1 H
H4B 1.0771 0.6838 0.3672 0.059 Uiso calc R 1 H
C5 0.8967(6) 0.7078(5) 0.4838(4) 0.0435(14) Uani d . 1 C
C6 0.9118(5) 0.6192(5) 0.6051(4) 0.0354(12) Uani d . 1 C
C7 0.7595(6) 0.6035(5) 0.6771(4) 0.0392(13) Uani d . 1 C
H7 0.6840 0.5988 0.6253 0.047 Uiso calc R 1 H
C8 0.7903(5) 0.4756(5) 0.7788(4) 0.0350(12) Uani d . 1 C
C9 0.6521(6) 0.4217(5) 0.8326(4) 0.0413(13) Uani d . 1 C
C10 0.6830(6) 0.2923(6) 0.9317(5) 0.0584(17) Uani d . 1 C
H10A 0.6983 0.2225 0.8985 0.070 Uiso calc R 1 H
H10B 0.5905 0.2896 0.9824 0.070 Uiso calc R 1 H
C11 0.8269(7) 0.2661(6) 1.0072(4) 0.0527(16) Uani d . 1 C
C12 0.9709(6) 0.2860(5) 0.9242(4) 0.0418(13) Uani d . 1 C
H12A 1.0557 0.2871 0.9689 0.050 Uiso calc R 1 H
H12B 1.0065 0.2120 0.8958 0.050 Uiso calc R 1 H
C13 0.9382(6) 0.4106(5) 0.8193(4) 0.0353(12) Uani d . 1 C
C14 1.3404(6) 0.7225(6) 0.4198(4) 0.0639(18) Uani d . 1 C
H14A 1.3283 0.8082 0.3627 0.096 Uiso calc R 1 H
H14B 1.3603 0.6587 0.3802 0.096 Uiso calc R 1 H
H14C 1.4271 0.7048 0.4699 0.096 Uiso calc R 1 H
C15 1.1527(7) 0.8221(6) 0.5554(5) 0.0676(18) Uani d . 1 C
H15A 1.1393 0.9069 0.4967 0.101 Uiso calc R 1 H
H15B 1.2386 0.8074 0.6052 0.101 Uiso calc R 1 H
H15C 1.0580 0.8177 0.6019 0.101 Uiso calc R 1 H
C16 0.7901(7) 0.3631(6) 1.0778(5) 0.0727(19) Uani d . 1 C
H16A 0.8798 0.3493 1.1236 0.109 Uiso calc R 1 H
H16B 0.7013 0.3489 1.1290 0.109 Uiso calc R 1 H
H16C 0.7664 0.4511 1.0243 0.109 Uiso calc R 1 H
C17 0.8630(7) 0.1254(6) 1.0946(5) 0.076(2) Uani d . 1 C
H17A 0.8872 0.0644 1.0520 0.114 Uiso calc R 1 H
H17B 0.7730 0.1121 1.1447 0.114 Uiso calc R 1 H
H17C 0.9514 0.1121 1.1417 0.114 Uiso calc R 1 H
C18 0.6849(5) 0.7248(5) 0.7178(4) 0.0384(13) Uani d . 1 C
C19 0.7306(6) 0.7332(5) 0.8227(4) 0.0509(15) Uani d . 1 C
H19 0.8068 0.6647 0.8686 0.061 Uiso calc R 1 H
C20 0.6642(6) 0.8428(6) 0.8605(5) 0.0545(16) Uani d . 1 C
H20 0.6973 0.8461 0.9298 0.065 Uiso calc R 1 H
C21 0.5500(6) 0.9444(5) 0.7934(4) 0.0465(14) Uani d . 1 C
C22 0.5017(6) 0.9417(5) 0.6883(4) 0.0505(15) Uani d . 1 C
H22 0.4262 1.0110 0.6424 0.061 Uiso calc R 1 H
C23 0.5704(5) 0.8306(5) 0.6529(4) 0.0441(14) Uani d . 1 C
H23 0.5374 0.8284 0.5831 0.053 Uiso calc R 1 H

loop_
_atom_site_aniso_label
_atom_site_aniso_U_11
_atom_site_aniso_U_22
_atom_site_aniso_U_33
_atom_site_aniso_U_12
_atom_site_aniso_U_13
_atom_site_aniso_U_23
Cl1 0.0863(12) 0.0426(9) 0.0595(10) 0.0006(8) -0.0014(8) -0.0210(7)
N1 0.017(2) 0.037(2) 0.040(2) 0.0023(19) -0.0021(19) -0.012(2)
N2 0.034(3) 0.059(3) 0.048(3) -0.005(2) -0.001(2) 0.015(2)
O1 0.041(2) 0.080(3) 0.050(2) 0.003(2) -0.0119(19) -0.011(2)
O2 0.031(2) 0.079(3) 0.071(3) -0.013(2) -0.003(2) -0.027(2)
C1 0.024(3) 0.042(3) 0.040(3) -0.012(2) 0.001(2) -0.016(2)
C2 0.041(3) 0.056(4) 0.051(3) -0.017(3) -0.006(3) -0.015(3)
C3 0.052(4) 0.047(4) 0.043(3) -0.016(3) -0.005(3) -0.013(3)
C4 0.052(4) 0.055(4) 0.038(3) -0.012(3) -0.001(3) -0.013(3)
C5 0.046(4) 0.039(3) 0.049(3) -0.004(3) -0.011(3) -0.019(3)
C6 0.032(3) 0.044(3) 0.033(3) -0.011(3) 0.004(2) -0.015(2)
C7 0.033(3) 0.041(3) 0.047(3) -0.005(3) -0.014(3) -0.017(3)
C8 0.026(3) 0.046(3) 0.040(3) -0.007(2) 0.003(2) -0.024(2)
C9 0.017(3) 0.062(4) 0.054(3) -0.010(3) 0.008(2) -0.032(3)
C10 0.043(4) 0.069(5) 0.064(4) -0.026(3) 0.014(3) -0.018(3)
C11 0.057(4) 0.054(4) 0.044(3) -0.018(3) -0.002(3) -0.007(3)
C12 0.040(3) 0.041(3) 0.042(3) -0.009(3) 0.002(3) -0.013(2)
C13 0.034(3) 0.040(3) 0.036(3) -0.014(2) 0.001(2) -0.014(2)
C14 0.065(4) 0.079(5) 0.051(3) -0.033(4) 0.011(3) -0.018(3)
C15 0.079(5) 0.052(4) 0.078(4) -0.020(4) -0.006(3) -0.025(3)
C16 0.078(5) 0.088(5) 0.055(4) -0.010(4) 0.004(3) -0.035(3)
C17 0.068(5) 0.072(5) 0.068(4) -0.019(4) 0.013(3) 0.000(4)
C18 0.025(3) 0.049(3) 0.039(3) -0.003(2) -0.002(2) -0.015(3)
C19 0.036(3) 0.056(4) 0.057(3) 0.008(3) -0.013(3) -0.026(3)
C20 0.055(4) 0.056(4) 0.056(4) -0.006(3) -0.015(3) -0.024(3)
C21 0.055(4) 0.036(3) 0.046(3) -0.003(3) 0.002(3) -0.017(3)
C22 0.050(4) 0.045(4) 0.042(3) 0.010(3) -0.010(3) -0.009(3)
C23 0.038(3) 0.050(4) 0.041(3) 0.006(3) -0.004(3) -0.021(3)

loop_
_atom_type_symbol
_atom_type_description
_atom_type_scat_dispersion_real
_atom_type_scat_dispersion_imag
_atom_type_scat_source
C C 0.0033 0.0016 'International Tables Vol C Tables 4.2.6.8 and 6.1.1.4'
H H 0.0000 0.0000 'International Tables Vol C Tables 4.2.6.8 and 6.1.1.4'
N N 0.0061 0.0033 'International Tables Vol C Tables 4.2.6.8 and 6.1.1.4'
O O 0.0106 0.0060 'International Tables Vol C Tables 4.2.6.8 and 6.1.1.4'
Cl Cl 0.1484 0.1585 'International Tables Vol C Tables 4.2.6.8 and 6.1.1.4'

loop_
_geom_angle_atom_site_label_1
_geom_angle_atom_site_label_2
_geom_angle_atom_site_label_3
_geom_angle
_geom_angle_publ_flag
C1 N1 C13 120.0(3) yes
C1 N1 N2 120.0(4) yes
C13 N1 N2 116.9(4) yes
N1 N2 H2A 120.0 ?
N1 N2 H2B 120.0 ?
H2A N2 H2B 120.0 ?
C6 C1 N1 120.7(4) yes
C6 C1 C2 122.4(4) ?
N1 C1 C2 116.9(4) yes
C1 C2 C3 113.5(5) ?
C1 C2 H2C 108.9 ?
C3 C2 H2C 108.9 ?
C1 C2 H2D 108.9 ?
C3 C2 H2D 108.9 ?
H2C C2 H2D 107.7 ?
C2 C3 C14 108.9(5) ?
C2 C3 C15 110.7(4) ?
C14 C3 C15 109.6(4) ?
C2 C3 C4 107.4(4) ?
C14 C3 C4 111.3(4) ?
C15 C3 C4 108.9(5) ?
C5 C4 C3 116.1(4) ?
C5 C4 H4A 108.3 ?
C3 C4 H4A 108.3 ?
C5 C4 H4B 108.3 ?
C3 C4 H4B 108.3 ?
H4A C4 H4B 107.4 ?
O1 C5 C6 120.4(5) ?
O1 C5 C4 121.4(4) ?
C6 C5 C4 118.0(4) ?
C1 C6 C5 120.4(5) ?
C1 C6 C7 121.9(4) ?
C5 C6 C7 117.7(4) ?
C8 C7 C6 110.2(4) yes
C8 C7 C18 112.7(4) ?
C6 C7 C18 111.3(4) ?
C8 C7 H7 107.5 ?
C6 C7 H7 107.5 ?
C18 C7 H7 107.5 ?
C13 C8 C9 120.7(4) ?
C13 C8 C7 121.8(4) yes
C9 C8 C7 117.5(4) ?
O2 C9 C8 121.0(5) ?
O2 C9 C10 121.2(4) ?
C8 C9 C10 117.6(4) ?
C9 C10 C11 114.6(4) ?
C9 C10 H10A 108.6 ?
C11 C10 H10A 108.6 ?
C9 C10 H10B 108.6 ?
C11 C10 H10B 108.6 ?
H10A C10 H10B 107.6 ?
C10 C11 C17 111.0(4) ?
C10 C11 C16 108.6(5) ?
C17 C11 C16 108.7(4) ?
C10 C11 C12 108.4(4) ?
C17 C11 C12 109.3(5) ?
C16 C11 C12 110.7(4) ?
C13 C12 C11 114.1(4) ?
C13 C12 H12A 108.7 ?
C11 C12 H12A 108.7 ?
C13 C12 H12B 108.7 ?
C11 C12 H12B 108.7 ?
H12A C12 H12B 107.6 ?
C8 C13 N1 121.4(4) yes
C8 C13 C12 122.7(4) ?
N1 C13 C12 115.9(4) ?
C3 C14 H14A 109.5 ?
C3 C14 H14B 109.5 ?
H14A C14 H14B 109.5 ?
C3 C14 H14C 109.5 ?
H14A C14 H14C 109.5 ?
H14B C14 H14C 109.5 ?
C3 C15 H15A 109.5 ?
C3 C15 H15B 109.5 ?
H15A C15 H15B 109.5 ?
C3 C15 H15C 109.5 ?
H15A C15 H15C 109.5 ?
H15B C15 H15C 109.5 ?
C11 C16 H16A 109.5 ?
C11 C16 H16B 109.5 ?
H16A C16 H16B 109.5 ?
C11 C16 H16C 109.5 ?
H16A C16 H16C 109.5 ?
H16B C16 H16C 109.5 ?
C11 C17 H17A 109.5 ?
C11 C17 H17B 109.5 ?
H17A C17 H17B 109.5 ?
C11 C17 H17C 109.5 ?
H17A C17 H17C 109.5 ?
H17B C17 H17C 109.5 ?
C23 C18 C19 116.1(5) ?
C23 C18 C7 122.3(4) ?
C19 C18 C7 121.6(4) ?
C18 C19 C20 122.2(5) ?
C18 C19 H19 118.9 ?
C20 C19 H19 118.9 ?
C21 C20 C19 119.3(5) ?
C21 C20 H20 120.3 ?
C19 C20 H20 120.3 ?
C20 C21 C22 120.8(5) ?
C20 C21 Cl1 119.7(4) ?
C22 C21 Cl1 119.4(4) ?
C21 C22 C23 118.4(4) ?
C21 C22 H22 120.8 ?
C23 C22 H22 120.8 ?
C18 C23 C22 123.1(4) ?
C18 C23 H23 118.4 ?
C22 C23 H23 118.4 ?

loop_
_geom_bond_atom_site_label_1
_geom_bond_atom_site_label_2
_geom_bond_distance
_geom_bond_publ_flag
Cl1 C21 1.767(6) ?
N1 C1 1.399(5) yes
N1 C13 1.426(5) yes
N1 N2 1.438(5) yes
N2 H2A 0.860 ?
N2 H2B 0.860 ?
O1 C5 1.256(5) ?
O2 C9 1.248(5) ?
C1 C6 1.375(6) ?
C1 C2 1.532(6) ?
C2 C3 1.541(6) ?
C2 H2C 0.970 ?
C2 H2D 0.970 ?
C3 C14 1.542(7) ?
C3 C15 1.557(8) ?
C3 C4 1.558(6) ?
C4 C5 1.519(6) ?
C4 H4A 0.970 ?
C4 H4B 0.970 ?
C5 C6 1.462(6) ?
C6 C7 1.540(6) yes
C7 C8 1.520(6) yes
C7 C18 1.564(7) yes
C7 H7 0.980 ?
C8 C13 1.362(6) ?
C8 C9 1.492(6) ?
C9 C10 1.514(7) ?
C10 C11 1.543(6) ?
C10 H10A 0.970 ?
C10 H10B 0.970 ?
C11 C17 1.543(7) ?
C11 C16 1.551(8) ?
C11 C12 1.552(7) ?
C12 C13 1.518(6) ?
C12 H12A 0.970 ?
C12 H12B 0.970 ?
C14 H14A 0.960 ?
C14 H14B 0.960 ?
C14 H14C 0.960 ?
C15 H15A 0.960 ?
C15 H15B 0.960 ?
C15 H15C 0.960 ?
C16 H16A 0.960 ?
C16 H16B 0.960 ?
C16 H16C 0.960 ?
C17 H17A 0.960 ?
C17 H17B 0.960 ?
C17 H17C 0.960 ?
C18 C23 1.393(6) ?
C18 C19 1.409(6) ?
C19 C20 1.419(8) ?
C19 H19 0.930 ?
C20 C21 1.381(7) ?
C20 H20 0.930 ?
C21 C22 1.393(6) ?
C22 C23 1.420(7) ?
C22 H22 0.930 ?
C23 H23 0.930 ?

loop_
_geom_hbond_atom_site_label_D
_geom_hbond_atom_site_label_H
_geom_hbond_atom_site_label_A
_geom_hbond_site_symmetry_A
_geom_hbond_distance_DH
_geom_hbond_distance_HA
_geom_hbond_distance_DA
_geom_hbond_angle_DHA
N2 H2A O2 1_655 0.86 2.58 3.123(5) 122

loop_
_geom_torsion_atom_site_label_1
_geom_torsion_atom_site_label_2
_geom_torsion_atom_site_label_3
_geom_torsion_atom_site_label_4
_geom_torsion
C13 N1 C1 C6 8.0(7)
N2 N1 C1 C6 167.8(4)
C13 N1 C1 C2 -171.2(4)
N2 N1 C1 C2 -11.5(6)
C6 C1 C2 C3 22.9(7)
N1 C1 C2 C3 -157.8(4)
C1 C2 C3 C14 -169.8(4)
C1 C2 C3 C15 69.7(5)
C1 C2 C3 C4 -49.1(6)
C2 C3 C4 C5 49.7(6)
C14 C3 C4 C5 168.8(4)
C15 C3 C4 C5 -70.3(6)
C3 C4 C5 O1 163.3(5)
C3 C4 C5 C6 -22.0(7)
N1 C1 C6 C5 -170.9(4)
C2 C1 C6 C5 8.3(7)
N1 C1 C6 C7 8.2(7)
C2 C1 C6 C7 -172.6(4)
O1 C5 C6 C1 165.9(5)
C4 C5 C6 C1 -8.7(7)
O1 C5 C6 C7 -13.3(7)
C4 C5 C6 C7 172.1(4)
C1 C6 C7 C8 -20.8(6)
C5 C6 C7 C8 158.4(4)
C1 C6 C7 C18 105.0(5)
C5 C6 C7 C18 -75.8(5)
C6 C7 C8 C13 19.5(6)
C18 C7 C8 C13 -105.5(6)
C6 C7 C8 C9 -159.6(4)
C18 C7 C8 C9 75.4(5)
C13 C8 C9 O2 -175.7(5)
C7 C8 C9 O2 3.4(7)
C13 C8 C9 C10 -0.8(7)
C7 C8 C9 C10 178.3(5)
O2 C9 C10 C11 -154.8(5)
C8 C9 C10 C11 30.3(7)
C9 C10 C11 C17 -172.2(5)
C9 C10 C11 C16 68.3(6)
C9 C10 C11 C12 -52.1(7)
C10 C11 C12 C13 47.1(6)
C17 C11 C12 C13 168.3(4)
C16 C11 C12 C13 -72.0(5)
C9 C8 C13 N1 173.3(4)
C7 C8 C13 N1 -5.8(8)
C9 C8 C13 C12 -3.7(8)
C7 C8 C13 C12 177.2(4)
C1 N1 C13 C8 -9.4(7)
N2 N1 C13 C8 -169.8(4)
C1 N1 C13 C12 167.8(4)
N2 N1 C13 C12 7.4(6)
C11 C12 C13 C8 -21.1(7)
C11 C12 C13 N1 161.8(4)
C8 C7 C18 C23 -142.5(4)
C6 C7 C18 C23 93.1(5)
C8 C7 C18 C19 37.7(6)
C6 C7 C18 C19 -86.7(5)
C23 C18 C19 C20 0.0(7)
C7 C18 C19 C20 179.9(5)
C18 C19 C20 C21 0.6(8)
C19 C20 C21 C22 -1.2(8)
C19 C20 C21 Cl1 177.8(4)
C20 C21 C22 C23 1.3(8)
Cl1 C21 C22 C23 -177.8(4)
C19 C18 C23 C22 0.0(7)
C7 C18 C23 C22 -179.8(5)
C21 C22 C23 C18 -0.6(8)

loop_
_cod_related_entry_id
_cod_related_entry_database
_cod_related_entry_code
1 ChemSpider 21126942
